data_4105056
loop_
_publ_author_name
'Akihiko Ishii'
'Tomoyuki Toda'
'Norio Nakata'
'Tsukasa Matsuo'

_publ_section_title
;
 Zirconium Complex of an [OSSO]-Type Diphenolate Ligand Bearing
 trans-1,2-Cyclooctanediylbis(thio) Core: Synthesis, Structure, and
 Isospecific 1-Hexene Polymerization
;
_journal_name_full 'Journal of the American Chemical Society'
_journal_page_first 13566
_journal_page_last 13567
_journal_paper_doi 10.1021/ja903369q
_journal_volume 131
_journal_year 2009
_chemical_formula_moiety 'C38 H60 O2 S2'
_chemical_formula_sum 'C38 H60 O2 S2'
_chemical_formula_weight 612.98
_chemical_name_common C8H14[OSSO]H2
_chemical_name_systematic
; 
 C8H14[OSSO]H2 
;
_space_group_IT_number 14
_symmetry_cell_setting monoclinic
_symmetry_Int_Tables_number 14
_symmetry_space_group_name_Hall '-P 2yn'
_symmetry_space_group_name_H-M 'P 1 21/n 1'
_atom_sites_solution_hydrogens geom
_atom_sites_solution_primary direct
_atom_sites_solution_secondary difmap
_audit_creation_method SHELXL-97
_cell_angle_alpha 90.00
_cell_angle_beta 93.7270(10)
_cell_angle_gamma 90.00
_cell_formula_units_Z 4
_cell_length_a 9.6866(5)
_cell_length_b 10.8284(5)
_cell_length_c 35.0668(18)
_cell_measurement_temperature 103(2)
_cell_volume 3670.4(3)
_computing_cell_refinement 'Bruker SMART'
_computing_data_collection 'Bruker SMART'
_computing_data_reduction 'Bruker SMART'
_computing_molecular_graphics ORTEP
_computing_publication_material CIFTAB
_computing_structure_refinement 'SHELXL-97 (Sheldrick, 1997)'
_computing_structure_solution 'SHELXS-97 (Sheldrick, 1990)'
_diffrn_ambient_temperature 103(2)
_diffrn_measured_fraction_theta_full 0.999
_diffrn_measured_fraction_theta_max 0.999
_diffrn_measurement_device_type 'CCD area detector'
_diffrn_measurement_method 'phi and omega scans'
_diffrn_radiation_monochromator graphite
_diffrn_radiation_source 'fine-focus sealed tube'
_diffrn_radiation_type MoK\a
_diffrn_radiation_wavelength 0.71073
_diffrn_reflns_av_R_equivalents 0.0733
_diffrn_reflns_av_sigmaI/netI 0.0816
_diffrn_reflns_limit_h_max 11
_diffrn_reflns_limit_h_min -11
_diffrn_reflns_limit_k_max 13
_diffrn_reflns_limit_k_min -13
_diffrn_reflns_limit_l_max 21
_diffrn_reflns_limit_l_min -42
_diffrn_reflns_number 21828
_diffrn_reflns_theta_full 25.50
_diffrn_reflns_theta_max 25.50
_diffrn_reflns_theta_min 2.15
_exptl_absorpt_coefficient_mu 0.175
_exptl_absorpt_correction_T_max 0.9726
_exptl_absorpt_correction_T_min 0.9543
_exptl_absorpt_correction_type empirical
_exptl_crystal_colour colorless
_exptl_crystal_density_diffrn 1.109
_exptl_crystal_description prism
_exptl_crystal_F_000 1344
_exptl_crystal_size_max 0.27
_exptl_crystal_size_mid 0.21
_exptl_crystal_size_min 0.16
_refine_diff_density_max 0.487
_refine_diff_density_min -0.217
_refine_diff_density_rms 0.062
_refine_ls_extinction_method none
_refine_ls_goodness_of_fit_ref 1.031
_refine_ls_hydrogen_treatment constr
_refine_ls_matrix_type full
_refine_ls_number_parameters 393
_refine_ls_number_reflns 6830
_refine_ls_number_restraints 0
_refine_ls_restrained_S_all 1.031
_refine_ls_R_factor_all 0.0946
_refine_ls_R_factor_gt 0.0605
_refine_ls_shift/su_max 0.000
_refine_ls_shift/su_mean 0.000
_refine_ls_structure_factor_coef Fsqd
_refine_ls_weighting_details 'calc w=1/[\s^2^(Fo^2^)+(0.0638P)^2^+0.7338P] where P=(Fo^2^+2Fc^2^)/3'
_refine_ls_weighting_scheme calc
_refine_ls_wR_factor_gt 0.1299
_refine_ls_wR_factor_ref 0.1475
_reflns_number_gt 4727
_reflns_number_total 6830
_reflns_threshold_expression >2sigma(I)
_cod_data_source_file ja903369q_si_002.cif
_cod_data_source_block naka150
_cod_original_sg_symbol_H-M 'P 21/n'
_cod_database_code 4105056

loop_
_symmetry_equiv_pos_as_xyz
'x, y, z'
'-x+1/2, y+1/2, -z+1/2'
'-x, -y, -z'
'x-1/2, -y-1/2, z-1/2'

loop_
_atom_site_label
_atom_site_type_symbol
_atom_site_fract_x
_atom_site_fract_y
_atom_site_fract_z
_atom_site_U_iso_or_equiv
_atom_site_adp_type
_atom_site_occupancy
_atom_site_symmetry_multiplicity
_atom_site_calc_flag
_atom_site_refinement_flags
S1 S 0.46766(7) 0.61091(6) 0.11772(2) 0.02208(19) Uani 1 1 d .
C1 C 0.2923(3) 0.6719(2) 0.12144(8) 0.0201(6) Uani 1 1 d .
H1 H 0.2910 0.7239 0.1450 0.024 Uiso 1 1 calc R
C2 C 0.2666(3) 0.7560(2) 0.08586(8) 0.0211(6) Uani 1 1 d .
H2 H 0.3094 0.7134 0.0642 0.025 Uiso 1 1 calc R
C3 C 0.1164(3) 0.7818(3) 0.07249(8) 0.0255(7) Uani 1 1 d .
H3 H 0.1161 0.8208 0.0469 0.031 Uiso 1 1 calc R
H4 H 0.0688 0.7012 0.0691 0.031 Uiso 1 1 calc R
C4 C 0.0300(3) 0.8623(3) 0.09732(9) 0.0332(8) Uani 1 1 d .
H5 H -0.0625 0.8730 0.0840 0.040 Uiso 1 1 calc R
H6 H 0.0736 0.9450 0.0993 0.040 Uiso 1 1 calc R
C5 C 0.0099(3) 0.8158(3) 0.13771(9) 0.0332(8) Uani 1 1 d .
H7 H -0.0591 0.8691 0.1493 0.040 Uiso 1 1 calc R
H8 H 0.0985 0.8246 0.1532 0.040 Uiso 1 1 calc R
C6 C -0.0383(3) 0.6809(3) 0.13987(9) 0.0326(8) Uani 1 1 d .
H9 H -0.1115 0.6761 0.1582 0.039 Uiso 1 1 calc R
H10 H -0.0806 0.6569 0.1145 0.039 Uiso 1 1 calc R
C7 C 0.0730(3) 0.5874(3) 0.15163(9) 0.0303(7) Uani 1 1 d .
H11 H 0.0271 0.5071 0.1555 0.036 Uiso 1 1 calc R
H12 H 0.1164 0.6133 0.1767 0.036 Uiso 1 1 calc R
C8 C 0.1894(3) 0.5658(2) 0.12451(8) 0.0242(7) Uani 1 1 d .
H13 H 0.2414 0.4911 0.1331 0.029 Uiso 1 1 calc R
H14 H 0.1466 0.5485 0.0987 0.029 Uiso 1 1 calc R
C9 C 0.5045(3) 0.5514(2) 0.16599(8) 0.0217(6) Uani 1 1 d .
H15 H 0.4406 0.4820 0.1700 0.026 Uiso 1 1 calc R
H16 H 0.5997 0.5177 0.1678 0.026 Uiso 1 1 calc R
C10 C 0.4923(3) 0.6428(2) 0.19781(8) 0.0192(6) Uani 1 1 d .
C11 C 0.5745(3) 0.7486(2) 0.20035(8) 0.0188(6) Uani 1 1 d .
O1 O 0.66064(19) 0.77472(18) 0.17159(5) 0.0258(5) Uani 1 1 d .
H17 H 0.6248 0.7485 0.1507 0.039 Uiso 1 1 calc R
C12 C 0.5774(3) 0.8257(2) 0.23233(8) 0.0186(6) Uani 1 1 d .
C13 C 0.4905(3) 0.7939(2) 0.26071(8) 0.0191(6) Uani 1 1 d .
H18 H 0.4899 0.8457 0.2826 0.023 Uiso 1 1 calc R
C14 C 0.4039(3) 0.6907(2) 0.25915(8) 0.0181(6) Uani 1 1 d .
C15 C 0.4067(3) 0.6168(2) 0.22703(8) 0.0185(6) Uani 1 1 d .
H19 H 0.3483 0.5463 0.2249 0.022 Uiso 1 1 calc R
C16 C 0.6796(3) 0.9344(2) 0.23716(8) 0.0227(6) Uani 1 1 d .
C17 C 0.6598(3) 1.0074(3) 0.27361(8) 0.0276(7) Uani 1 1 d .
H20 H 0.5651 1.0395 0.2730 0.041 Uiso 1 1 calc R
H21 H 0.7255 1.0763 0.2755 0.041 Uiso 1 1 calc R
H22 H 0.6760 0.9531 0.2958 0.041 Uiso 1 1 calc R
C18 C 0.8282(3) 0.8823(3) 0.23972(9) 0.0298(7) Uani 1 1 d .
H23 H 0.8406 0.8275 0.2619 0.045 Uiso 1 1 calc R
H24 H 0.8946 0.9505 0.2424 0.045 Uiso 1 1 calc R
H25 H 0.8438 0.8357 0.2164 0.045 Uiso 1 1 calc R
C19 C 0.6616(3) 1.0262(3) 0.20375(9) 0.0320(7) Uani 1 1 d .
H26 H 0.6762 0.9833 0.1797 0.048 Uiso 1 1 calc R
H27 H 0.7292 1.0931 0.2075 0.048 Uiso 1 1 calc R
H28 H 0.5679 1.0606 0.2027 0.048 Uiso 1 1 calc R
C20 C 0.3129(3) 0.6613(2) 0.29229(8) 0.0232(7) Uani 1 1 d .
C21 C 0.2028(3) 0.7603(3) 0.29468(10) 0.0413(9) Uani 1 1 d .
H29 H 0.2473 0.8412 0.2981 0.062 Uiso 1 1 calc R
H30 H 0.1471 0.7431 0.3164 0.062 Uiso 1 1 calc R
H31 H 0.1430 0.7605 0.2710 0.062 Uiso 1 1 calc R
C22 C 0.4036(4) 0.6588(3) 0.33002(9) 0.0397(9) Uani 1 1 d .
H32 H 0.4799 0.6003 0.3278 0.060 Uiso 1 1 calc R
H33 H 0.3475 0.6330 0.3509 0.060 Uiso 1 1 calc R
H34 H 0.4412 0.7415 0.3354 0.060 Uiso 1 1 calc R
C23 C 0.2442(3) 0.5350(3) 0.28775(9) 0.0303(7) Uani 1 1 d .
H35 H 0.1805 0.5350 0.2648 0.045 Uiso 1 1 calc R
H36 H 0.1926 0.5173 0.3103 0.045 Uiso 1 1 calc R
H37 H 0.3152 0.4716 0.2852 0.045 Uiso 1 1 calc R
S2 S 0.36549(8) 0.89883(6) 0.09510(2) 0.02511(19) Uani 1 1 d .
C24 C 0.3675(3) 0.9630(2) 0.04683(8) 0.0261(7) Uani 1 1 d .
H38 H 0.2737 0.9939 0.0391 0.031 Uiso 1 1 calc R
H39 H 0.4311 1.0346 0.0476 0.031 Uiso 1 1 calc R
C25 C 0.4112(3) 0.8737(2) 0.01666(8) 0.0226(6) Uani 1 1 d .
C26 C 0.5371(3) 0.8111(2) 0.02051(8) 0.0218(6) Uani 1 1 d .
O2 O 0.6268(2) 0.83102(18) 0.05224(6) 0.0288(5) Uani 1 1 d .
H40 H 0.5811 0.8430 0.0715 0.043 Uiso 1 1 calc R
C27 C 0.5782(3) 0.7307(2) -0.00782(8) 0.0224(6) Uani 1 1 d .
C28 C 0.4883(3) 0.7180(2) -0.04056(8) 0.0231(6) Uani 1 1 d .
H41 H 0.5145 0.6641 -0.0602 0.028 Uiso 1 1 calc R
C29 C 0.3625(3) 0.7803(2) -0.04583(8) 0.0231(6) Uani 1 1 d .
C30 C 0.3262(3) 0.8572(2) -0.01629(8) 0.0234(7) Uani 1 1 d .
H42 H 0.2404 0.8997 -0.0188 0.028 Uiso 1 1 calc R
C31 C 0.7174(3) 0.6627(3) -0.00392(8) 0.0274(7) Uani 1 1 d .
C32 C 0.7281(4) 0.5852(3) 0.03291(10) 0.0396(8) Uani 1 1 d .
H43 H 0.6547 0.5228 0.0318 0.059 Uiso 1 1 calc R
H44 H 0.7181 0.6392 0.0550 0.059 Uiso 1 1 calc R
H45 H 0.8185 0.5442 0.0354 0.059 Uiso 1 1 calc R
C33 C 0.8364(3) 0.7568(3) -0.00275(9) 0.0372(8) Uani 1 1 d .
H46 H 0.9251 0.7132 0.0006 0.056 Uiso 1 1 calc R
H47 H 0.8273 0.8139 0.0186 0.056 Uiso 1 1 calc R
H48 H 0.8328 0.8034 -0.0268 0.056 Uiso 1 1 calc R
C34 C 0.7376(4) 0.5766(3) -0.03730(10) 0.0514(10) Uani 1 1 d .
H49 H 0.6609 0.5176 -0.0398 0.077 Uiso 1 1 calc R
H50 H 0.8250 0.5317 -0.0328 0.077 Uiso 1 1 calc R
H51 H 0.7401 0.6250 -0.0609 0.077 Uiso 1 1 calc R
C35 C 0.2680(3) 0.7718(3) -0.08263(8) 0.0264(7) Uani 1 1 d .
C36 C 0.1179(3) 0.7432(3) -0.07303(9) 0.0394(8) Uani 1 1 d .
H52 H 0.0596 0.7343 -0.0968 0.059 Uiso 1 1 calc R
H53 H 0.0828 0.8110 -0.0579 0.059 Uiso 1 1 calc R
H54 H 0.1161 0.6663 -0.0584 0.059 Uiso 1 1 calc R
C37 C 0.3127(4) 0.6734(3) -0.10972(9) 0.0425(9) Uani 1 1 d .
H55 H 0.2454 0.6682 -0.1318 0.064 Uiso 1 1 calc R
H56 H 0.3180 0.5936 -0.0965 0.064 Uiso 1 1 calc R
H57 H 0.4038 0.6946 -0.1185 0.064 Uiso 1 1 calc R
C38 C 0.2677(4) 0.8972(3) -0.10275(9) 0.0396(8) Uani 1 1 d .
H58 H 0.3616 0.9169 -0.1096 0.059 Uiso 1 1 calc R
H59 H 0.2357 0.9610 -0.0856 0.059 Uiso 1 1 calc R
H60 H 0.2055 0.8939 -0.1259 0.059 Uiso 1 1 calc R

loop_
_atom_site_aniso_label
_atom_site_aniso_U_11
_atom_site_aniso_U_22
_atom_site_aniso_U_33
_atom_site_aniso_U_23
_atom_site_aniso_U_13
_atom_site_aniso_U_12
S1 0.0196(4) 0.0270(4) 0.0199(4) -0.0027(3) 0.0028(3) 0.0029(3)
C1 0.0181(15) 0.0232(14) 0.0191(15) 0.0000(12) 0.0019(12) 0.0038(12)
C2 0.0255(15) 0.0207(14) 0.0175(14) -0.0029(12) 0.0046(12) -0.0003(12)
C3 0.0281(16) 0.0274(15) 0.0208(15) 0.0020(13) -0.0004(13) 0.0007(13)
C4 0.0294(17) 0.0321(17) 0.0380(19) 0.0003(15) 0.0018(15) 0.0101(14)
C5 0.0282(17) 0.0392(18) 0.0330(18) -0.0048(15) 0.0080(15) 0.0112(14)
C6 0.0247(17) 0.0427(19) 0.0316(18) 0.0004(15) 0.0110(15) 0.0036(14)
C7 0.0244(16) 0.0357(17) 0.0312(18) 0.0049(15) 0.0061(14) -0.0036(14)
C8 0.0231(16) 0.0236(15) 0.0263(16) -0.0008(13) 0.0039(13) 0.0000(12)
C9 0.0214(15) 0.0215(14) 0.0219(15) 0.0002(12) -0.0022(12) 0.0014(12)
C10 0.0192(14) 0.0191(14) 0.0189(15) -0.0001(11) -0.0023(12) 0.0050(11)
C11 0.0159(14) 0.0216(14) 0.0189(14) 0.0026(12) 0.0016(12) 0.0052(12)
O1 0.0239(11) 0.0319(11) 0.0220(11) -0.0059(9) 0.0064(9) -0.0040(9)
C12 0.0166(14) 0.0168(13) 0.0223(15) -0.0001(12) -0.0003(12) 0.0019(11)
C13 0.0196(15) 0.0178(14) 0.0194(14) -0.0017(11) -0.0011(12) 0.0024(11)
C14 0.0155(14) 0.0205(14) 0.0181(14) 0.0043(12) -0.0008(11) 0.0035(11)
C15 0.0172(14) 0.0166(13) 0.0210(15) 0.0026(12) -0.0038(12) 0.0003(11)
C16 0.0206(15) 0.0230(15) 0.0248(16) -0.0027(12) 0.0037(13) -0.0050(12)
C17 0.0292(17) 0.0240(15) 0.0298(17) -0.0056(13) 0.0030(14) -0.0079(13)
C18 0.0204(15) 0.0336(17) 0.0353(18) -0.0074(14) 0.0009(14) -0.0060(13)
C19 0.0379(19) 0.0235(15) 0.0354(18) 0.0004(14) 0.0075(15) -0.0047(14)
C20 0.0253(16) 0.0215(14) 0.0233(16) 0.0028(12) 0.0043(13) -0.0023(12)
C21 0.042(2) 0.0339(18) 0.051(2) 0.0073(17) 0.0272(18) 0.0049(16)
C22 0.049(2) 0.048(2) 0.0219(17) 0.0068(15) 0.0009(16) -0.0161(17)
C23 0.0335(18) 0.0263(16) 0.0320(18) 0.0016(14) 0.0104(15) -0.0049(14)
S2 0.0339(4) 0.0223(4) 0.0195(4) -0.0023(3) 0.0046(3) -0.0028(3)
C24 0.0357(18) 0.0203(14) 0.0228(16) 0.0016(13) 0.0071(14) 0.0013(13)
C25 0.0291(16) 0.0168(14) 0.0226(16) 0.0040(12) 0.0080(13) -0.0014(12)
C26 0.0286(16) 0.0191(14) 0.0175(14) 0.0040(12) 0.0006(13) -0.0057(12)
O2 0.0307(12) 0.0322(11) 0.0234(11) -0.0043(10) 0.0007(9) -0.0007(10)
C27 0.0289(16) 0.0181(14) 0.0206(15) 0.0021(12) 0.0033(13) 0.0005(12)
C28 0.0315(17) 0.0175(14) 0.0205(15) -0.0006(12) 0.0034(13) 0.0021(12)
C29 0.0304(16) 0.0189(14) 0.0202(15) 0.0050(12) 0.0036(13) 0.0012(12)
C30 0.0266(16) 0.0206(14) 0.0234(16) 0.0052(12) 0.0058(13) 0.0029(12)
C31 0.0299(17) 0.0271(16) 0.0248(16) -0.0034(13) -0.0009(13) 0.0062(13)
C32 0.0371(19) 0.0315(18) 0.050(2) 0.0048(16) -0.0034(17) 0.0062(15)
C33 0.0277(17) 0.0451(19) 0.0390(19) 0.0012(16) 0.0044(15) 0.0056(15)
C34 0.042(2) 0.061(2) 0.049(2) -0.026(2) -0.0113(18) 0.0266(19)
C35 0.0315(17) 0.0267(15) 0.0205(15) 0.0015(13) -0.0015(13) 0.0040(13)
C36 0.0364(19) 0.049(2) 0.0325(19) 0.0025(16) -0.0008(15) -0.0015(16)
C37 0.044(2) 0.049(2) 0.0333(19) -0.0087(17) -0.0109(16) 0.0124(17)
C38 0.042(2) 0.0408(19) 0.0347(19) 0.0062(16) -0.0070(16) 0.0076(16)

loop_
_atom_type_symbol
_atom_type_description
_atom_type_scat_dispersion_real
_atom_type_scat_dispersion_imag
_atom_type_scat_source
C C 0.0033 0.0016 'International Tables Vol C Tables 4.2.6.8 and 6.1.1.4'
H H 0.0000 0.0000 'International Tables Vol C Tables 4.2.6.8 and 6.1.1.4'
O O 0.0106 0.0060 'International Tables Vol C Tables 4.2.6.8 and 6.1.1.4'
S S 0.1246 0.1234 'International Tables Vol C Tables 4.2.6.8 and 6.1.1.4'

loop_
_geom_angle_atom_site_label_1
_geom_angle_atom_site_label_2
_geom_angle_atom_site_label_3
_geom_angle
C9 S1 C1 100.80(12)
C8 C1 C2 115.3(2)
C8 C1 S1 110.21(18)
C2 C1 S1 104.77(17)
C8 C1 H1 108.8
C2 C1 H1 108.8
S1 C1 H1 108.8
C3 C2 C1 117.0(2)
C3 C2 S2 112.13(19)
C1 C2 S2 107.34(18)
C3 C2 H2 106.6
C1 C2 H2 106.6
S2 C2 H2 106.6
C4 C3 C2 118.6(2)
C4 C3 H3 107.7
C2 C3 H3 107.7
C4 C3 H4 107.7
C2 C3 H4 107.7
H3 C3 H4 107.1
C3 C4 C5 116.7(2)
C3 C4 H5 108.1
C5 C4 H5 108.1
C3 C4 H6 108.1
C5 C4 H6 108.1
H5 C4 H6 107.3
C4 C5 C6 114.6(3)
C4 C5 H7 108.6
C6 C5 H7 108.6
C4 C5 H8 108.6
C6 C5 H8 108.6
H7 C5 H8 107.6
C7 C6 C5 115.8(3)
C7 C6 H9 108.3
C5 C6 H9 108.3
C7 C6 H10 108.3
C5 C6 H10 108.3
H9 C6 H10 107.4
C6 C7 C8 118.0(2)
C6 C7 H11 107.8
C8 C7 H11 107.8
C6 C7 H12 107.8
C8 C7 H12 107.8
H11 C7 H12 107.1
C1 C8 C7 115.9(2)
C1 C8 H13 108.3
C7 C8 H13 108.3
C1 C8 H14 108.3
C7 C8 H14 108.3
H13 C8 H14 107.4
C10 C9 S1 115.88(19)
C10 C9 H15 108.3
S1 C9 H15 108.3
C10 C9 H16 108.3
S1 C9 H16 108.3
H15 C9 H16 107.4
C15 C10 C11 119.0(2)
C15 C10 C9 119.6(2)
C11 C10 C9 121.1(2)
O1 C11 C10 119.4(2)
O1 C11 C12 118.9(2)
C10 C11 C12 121.6(2)
C11 O1 H17 109.5
C13 C12 C11 116.5(2)
C13 C12 C16 121.7(2)
C11 C12 C16 121.6(2)
C12 C13 C14 124.1(2)
C12 C13 H18 117.9
C14 C13 H18 117.9
C15 C14 C13 116.8(2)
C15 C14 C20 122.6(2)
C13 C14 C20 120.6(2)
C14 C15 C10 121.9(2)
C14 C15 H19 119.1
C10 C15 H19 119.1
C17 C16 C19 106.8(2)
C17 C16 C12 111.9(2)
C19 C16 C12 111.7(2)
C17 C16 C18 108.0(2)
C19 C16 C18 109.9(2)
C12 C16 C18 108.5(2)
C16 C17 H20 109.5
C16 C17 H21 109.5
H20 C17 H21 109.5
C16 C17 H22 109.5
H20 C17 H22 109.5
H21 C17 H22 109.5
C16 C18 H23 109.5
C16 C18 H24 109.5
H23 C18 H24 109.5
C16 C18 H25 109.5
H23 C18 H25 109.5
H24 C18 H25 109.5
C16 C19 H26 109.5
C16 C19 H27 109.5
H26 C19 H27 109.5
C16 C19 H28 109.5
H26 C19 H28 109.5
H27 C19 H28 109.5
C21 C20 C23 109.6(2)
C21 C20 C14 109.6(2)
C23 C20 C14 112.0(2)
C21 C20 C22 109.2(3)
C23 C20 C22 107.2(2)
C14 C20 C22 109.3(2)
C20 C21 H29 109.5
C20 C21 H30 109.5
H29 C21 H30 109.5
C20 C21 H31 109.5
H29 C21 H31 109.5
H30 C21 H31 109.5
C20 C22 H32 109.5
C20 C22 H33 109.5
H32 C22 H33 109.5
C20 C22 H34 109.5
H32 C22 H34 109.5
H33 C22 H34 109.5
C20 C23 H35 109.5
C20 C23 H36 109.5
H35 C23 H36 109.5
C20 C23 H37 109.5
H35 C23 H37 109.5
H36 C23 H37 109.5
C24 S2 C2 101.14(13)
C25 C24 S2 115.09(19)
C25 C24 H38 108.5
S2 C24 H38 108.5
C25 C24 H39 108.5
S2 C24 H39 108.5
H38 C24 H39 107.5
C30 C25 C26 119.1(3)
C30 C25 C24 119.2(3)
C26 C25 C24 121.7(3)
O2 C26 C25 120.1(2)
O2 C26 C27 118.4(3)
C25 C26 C27 121.4(3)
C26 O2 H40 109.5
C26 C27 C28 116.9(3)
C26 C27 C31 121.6(3)
C28 C27 C31 121.4(2)
C29 C28 C27 123.5(3)
C29 C28 H41 118.3
C27 C28 H41 118.3
C30 C29 C28 116.8(3)
C30 C29 C35 119.7(2)
C28 C29 C35 123.4(2)
C25 C30 C29 122.2(3)
C25 C30 H42 118.9
C29 C30 H42 118.9
C34 C31 C27 112.5(3)
C34 C31 C33 107.1(3)
C27 C31 C33 109.7(2)
C34 C31 C32 107.9(3)
C27 C31 C32 110.3(2)
C33 C31 C32 109.3(3)
C31 C32 H43 109.5
C31 C32 H44 109.5
H43 C32 H44 109.5
C31 C32 H45 109.5
H43 C32 H45 109.5
H44 C32 H45 109.5
C31 C33 H46 109.5
C31 C33 H47 109.5
H46 C33 H47 109.5
C31 C33 H48 109.5
H46 C33 H48 109.5
H47 C33 H48 109.5
C31 C34 H49 109.5
C31 C34 H50 109.5
H49 C34 H50 109.5
C31 C34 H51 109.5
H49 C34 H51 109.5
H50 C34 H51 109.5
C37 C35 C38 109.1(3)
C37 C35 C29 113.0(2)
C38 C35 C29 108.5(2)
C37 C35 C36 108.0(3)
C38 C35 C36 107.7(3)
C29 C35 C36 110.3(2)
C35 C36 H52 109.5
C35 C36 H53 109.5
H52 C36 H53 109.5
C35 C36 H54 109.5
H52 C36 H54 109.5
H53 C36 H54 109.5
C35 C37 H55 109.5
C35 C37 H56 109.5
H55 C37 H56 109.5
C35 C37 H57 109.5
H55 C37 H57 109.5
H56 C37 H57 109.5
C35 C38 H58 109.5
C35 C38 H59 109.5
H58 C38 H59 109.5
C35 C38 H60 109.5
H58 C38 H60 109.5
H59 C38 H60 109.5

loop_
_geom_bond_atom_site_label_1
_geom_bond_atom_site_label_2
_geom_bond_distance
S1 C9 1.825(3)
S1 C1 1.835(3)
C1 C8 1.529(4)
C1 C2 1.552(4)
C1 H1 1.0000
C2 C3 1.524(4)
C2 S2 1.837(3)
C2 H2 1.0000
C3 C4 1.522(4)
C3 H3 0.9900
C3 H4 0.9900
C4 C5 1.528(4)
C4 H5 0.9900
C4 H6 0.9900
C5 C6 1.537(4)
C5 H7 0.9900
C5 H8 0.9900
C6 C7 1.516(4)
C6 H9 0.9900
C6 H10 0.9900
C7 C8 1.539(4)
C7 H11 0.9900
C7 H12 0.9900
C8 H13 0.9900
C8 H14 0.9900
C9 C10 1.502(4)
C9 H15 0.9900
C9 H16 0.9900
C10 C15 1.388(4)
C10 C11 1.395(4)
C11 O1 1.379(3)
C11 C12 1.397(4)
O1 H17 0.8400
C12 C13 1.388(4)
C12 C16 1.541(4)
C13 C14 1.397(4)
C13 H18 0.9500
C14 C15 1.383(4)
C14 C20 1.537(4)
C15 H19 0.9500
C16 C17 1.525(4)
C16 C19 1.538(4)
C16 C18 1.543(4)
C17 H20 0.9800
C17 H21 0.9800
C17 H22 0.9800
C18 H23 0.9800
C18 H24 0.9800
C18 H25 0.9800
C19 H26 0.9800
C19 H27 0.9800
C19 H28 0.9800
C20 C21 1.519(4)
C20 C23 1.525(4)
C20 C22 1.540(4)
C21 H29 0.9800
C21 H30 0.9800
C21 H31 0.9800
C22 H32 0.9800
C22 H33 0.9800
C22 H34 0.9800
C23 H35 0.9800
C23 H36 0.9800
C23 H37 0.9800
S2 C24 1.831(3)
C24 C25 1.513(4)
C24 H38 0.9900
C24 H39 0.9900
C25 C30 1.386(4)
C25 C26 1.394(4)
C26 O2 1.383(3)
C26 C27 1.398(4)
O2 H40 0.8400
C27 C28 1.402(4)
C27 C31 1.535(4)
C28 C29 1.395(4)
C28 H41 0.9500
C29 C30 1.391(4)
C29 C35 1.536(4)
C30 H42 0.9500
C31 C34 1.519(4)
C31 C33 1.537(4)
C31 C32 1.538(4)
C32 H43 0.9800
C32 H44 0.9800
C32 H45 0.9800
C33 H46 0.9800
C33 H47 0.9800
C33 H48 0.9800
C34 H49 0.9800
C34 H50 0.9800
C34 H51 0.9800
C35 C37 1.509(4)
C35 C38 1.530(4)
C35 C36 1.545(4)
C36 H52 0.9800
C36 H53 0.9800
C36 H54 0.9800
C37 H55 0.9800
C37 H56 0.9800
C37 H57 0.9800
C38 H58 0.9800
C38 H59 0.9800
C38 H60 0.9800
